data_7116908
loop_
_publ_author_name
'Yunus Zorlu'
'Ufuk Kumru'
'Umit Isci'
'Burcin Divrik'
'Erwann Jeanneau'
'Florian Albrieux'
'Yavuz Dede'
'Vefa Ahsen'
'Fabienne Dumoulin'

_publ_section_title
;
 1,4,8,11,15,18,22,25-Alkylsulfanyl phthalocyanines: effect of macrocycle
 distortion on spectroscopic and packing properties
;
_journal_name_full Chem.Commun.
_journal_page_first 6580
_journal_paper_doi 10.1039/C5cc01085C
_journal_volume 51
_journal_year 2015
_chemical_absolute_configuration .
_chemical_formula_moiety 'C80 H114 N8 S8'
_chemical_formula_sum 'C80 H114 N8 S8'
_chemical_formula_weight 1444.37
_space_group_IT_number 2
_symmetry_cell_setting triclinic
_symmetry_space_group_name_Hall '-P 1'
_symmetry_space_group_name_H-M 'P -1'
_atom_sites_solution_hydrogens geom
_atom_sites_solution_primary direct
_audit_update_record
;
2015-02-01 deposited with the CCDC.
2015-03-05 downloaded from the CCDC.
;
_cell_angle_alpha 112.281(4)
_cell_angle_beta 91.994(5)
_cell_angle_gamma 94.129(4)
_cell_formula_units_Z 2
_cell_length_a 12.7956(11)
_cell_length_b 17.1258(15)
_cell_length_c 18.8008(16)
_cell_measurement_reflns_used 138
_cell_measurement_temperature 120
_cell_measurement_theta_max 29.6042
_cell_measurement_theta_min 6.3681
_cell_volume 3793.8(6)
_computing_cell_refinement 'Apex2 (Bruker AXS, 2006)'
_computing_data_collection 'Apex2 (Bruker AXS, 2006)'
_computing_data_reduction 'Apex2 (Bruker AXS, 2006)'
_computing_molecular_graphics 'CAMERON (Watkin et al., 1996)'
_computing_publication_material 'CRYSTALS (Betteridge et al., 2003)'
_computing_structure_refinement 'CRYSTALS (Betteridge et al., 2003)'
_computing_structure_solution 'SIR97 (Altomare et al., 1999)'
_diffrn_ambient_temperature 120
_diffrn_measured_fraction_theta_full 0.998
_diffrn_measured_fraction_theta_max 0.998
_diffrn_measurement_device Area
_diffrn_measurement_device_type 'Bruker Kappa Apex2'
_diffrn_measurement_method \w
_diffrn_radiation_monochromator graphite
_diffrn_radiation_type 'Mo K\a'
_diffrn_radiation_wavelength 0.71073
_diffrn_reflns_av_R_equivalents 0.041
_diffrn_reflns_limit_h_max 14
_diffrn_reflns_limit_h_min -15
_diffrn_reflns_limit_k_max 19
_diffrn_reflns_limit_k_min -20
_diffrn_reflns_limit_l_max 22
_diffrn_reflns_limit_l_min -22
_diffrn_reflns_number 58037
_diffrn_reflns_theta_full 25.028
_diffrn_reflns_theta_max 25.028
_diffrn_reflns_theta_min 1.290
_diffrn_standards_interval_count .
_diffrn_standards_interval_time .
_diffrn_standards_number 0
_exptl_absorpt_coefficient_mu 0.285
_exptl_absorpt_correction_T_max 0.9686
_exptl_absorpt_correction_T_min 0.9554
_exptl_absorpt_correction_type multi-scan
_exptl_absorpt_process_details 'SADABS V2008/1 (Bruker AXS)'
_exptl_crystal_colour green
_exptl_crystal_density_diffrn 1.264
_exptl_crystal_density_method 'not measured'
_exptl_crystal_description block
_exptl_crystal_F_000 1556
_exptl_crystal_size_max 0.498
_exptl_crystal_size_mid 0.160
_exptl_crystal_size_min 0.112
_refine_diff_density_max 0.80
_refine_diff_density_min -0.51
_refine_ls_extinction_method None
_refine_ls_goodness_of_fit_ref 0.9698
_refine_ls_hydrogen_treatment none
_refine_ls_matrix_type full
_refine_ls_number_parameters 865
_refine_ls_number_reflns 13404
_refine_ls_number_restraints 0
_refine_ls_R_factor_all 0.0447
_refine_ls_R_factor_gt 0.0372
_refine_ls_shift/su_max 0.0015164
_refine_ls_shift/su_mean 0.0000706
_refine_ls_structure_factor_coef Fsqd
_refine_ls_weighting_details
;
 Method, part 1, Chebychev polynomial, (Watkin, 1994, Prince, 1982) 
 [weight] = 1.0/[A~0~*T~0~(x)+A~1~*T~1~(x) ... +A~n-1~]*T~n-1~(x)] 
 where A~i~ are the Chebychev coefficients listed below and x= Fcalc/Fmax 
 Method = Robust Weighting (Prince, 1982) 
 W = [weight] * [1-(deltaF/6*sigmaF)^2^]^2^ 
 A~i~ are: 
 2.72 3.54 0.937 
;
_refine_ls_weighting_scheme calc
_refine_ls_wR_factor_all 0.1021
_refine_ls_wR_factor_gt 0.0939
_refine_ls_wR_factor_ref 0.1021
_reflns_limit_h_max 15
_reflns_limit_h_min -15
_reflns_limit_k_max 18
_reflns_limit_k_min -20
_reflns_limit_l_max 22
_reflns_limit_l_min 0
_reflns_number_gt 11476
_reflns_number_total 13404
_reflns_threshold_expression I>2.0\s(I)
_oxford_diffrn_Wilson_B_factor 1.47
_oxford_diffrn_Wilson_scale 86.49
_oxford_refine_ls_r_factor_ref 0.0447
_oxford_refine_ls_scale 0.11185(2)
_oxford_reflns_number_all 13404
_oxford_reflns_threshold_expression_ref I>-10.0\s(I)
_cod_data_source_file c5cc01085c2.cif
_cod_data_source_block 1a
_cod_original_sg_symbol_H-M 'P -1 '
_cod_database_code 7116908

loop_
_symmetry_equiv_pos_as_xyz
x,y,z
-x,-y,-z

loop_
_atom_site_label
_atom_site_type_symbol
_atom_site_fract_x
_atom_site_fract_y
_atom_site_fract_z
_atom_site_U_iso_or_equiv
_atom_site_occupancy
_atom_site_adp_type
_atom_site_refinement_flags_posn
_atom_site_refinement_flags_adp
_atom_site_refinement_flags_occupancy
_atom_site_disorder_assembly
_atom_site_disorder_group
_atom_site_attached_hydrogens
S1 S 0.45094(3) 0.63612(3) 0.95333(2) 0.0201 1.0000 Uani . . . . . .
C2 C 0.40819(13) 0.53622(10) 0.88469(9) 0.0167 1.0000 Uani . . . . . .
C3 C 0.47227(13) 0.46925(10) 0.86958(9) 0.0156 1.0000 Uani . . . . . .
C4 C 0.44181(13) 0.38840(10) 0.81338(9) 0.0161 1.0000 Uani . . . . . .
C5 C 0.52787(12) 0.33642(10) 0.81287(9) 0.0148 1.0000 Uani . . . . . .
N6 N 0.52772(10) 0.25592(8) 0.76518(8) 0.0152 1.0000 Uani . . . . . .
C7 C 0.60127(13) 0.20602(10) 0.76995(9) 0.0160 1.0000 Uani . . . . . .
N8 N 0.68493(11) 0.22604(8) 0.82311(8) 0.0154 1.0000 Uani . . . . . .
C9 C 0.73579(13) 0.15504(10) 0.81350(9) 0.0152 1.0000 Uani . . . . . .
N10 N 0.81875(11) 0.14908(8) 0.85520(8) 0.0158 1.0000 Uani . . . . . .
C11 C 0.86932(13) 0.21464(10) 0.91390(9) 0.0154 1.0000 Uani . . . . . .
N12 N 0.84913(11) 0.29824(9) 0.94081(8) 0.0165 1.0000 Uani . . . . . .
C13 C 0.92057(13) 0.34407(10) 1.00091(9) 0.0151 1.0000 Uani . . . . . .
N14 N 0.92722(10) 0.42766(9) 1.04217(8) 0.0153 1.0000 Uani . . . . . .
C15 C 0.86060(12) 0.47897(10) 1.03112(9) 0.0143 1.0000 Uani . . . . . .
N16 N 0.77313(11) 0.45729(8) 0.98094(8) 0.0158 1.0000 Uani . . . . . .
C17 C 0.72287(13) 0.52779(10) 0.98960(9) 0.0156 1.0000 Uani . . . . . .
N18 N 0.63150(11) 0.53168(9) 0.95585(8) 0.0164 1.0000 Uani . . . . . .
C19 C 0.57600(13) 0.46477(10) 0.90244(9) 0.0158 1.0000 Uani . . . . . .
N20 N 0.60540(11) 0.38449(9) 0.86743(8) 0.0158 1.0000 Uani . . . . . .
H201 H 0.6599 0.3657 0.8821 0.0200 0.5000 Uiso . . . . . .
C21 C 0.78378(13) 0.60170(10) 1.04734(9) 0.0160 1.0000 Uani . . . . . .
C22 C 0.86923(13) 0.57060(10) 1.07423(9) 0.0157 1.0000 Uani . . . . . .
C23 C 0.94149(13) 0.62472(10) 1.13371(9) 0.0159 1.0000 Uani . . . . . .
S24 S 1.04099(3) 0.58493(3) 1.17253(2) 0.0194 1.0000 Uani . . . . . .
C25 C 1.10332(13) 0.67984(11) 1.24851(10) 0.0191 1.0000 Uani . . . . . .
C26 C 1.19207(14) 0.65411(11) 1.28841(10) 0.0225 1.0000 Uani . . . . . .
C27 C 1.24277(14) 0.72769(11) 1.35934(10) 0.0229 1.0000 Uani . . . . . .
C28 C 1.33314(15) 0.70087(12) 1.39713(11) 0.0276 1.0000 Uani . . . . . .
C29 C 1.37964(17) 0.76795(13) 1.47286(12) 0.0331 1.0000 Uani . . . . . .
C30 C 1.4733(2) 0.73944(16) 1.50551(16) 0.0554 1.0000 Uani . . . . . .
H303 H 1.4971 0.7818 1.5552 0.0823 1.0000 Uiso R . . . . .
H302 H 1.5305 0.7313 1.4711 0.0824 1.0000 Uiso R . . . . .
H301 H 1.4528 0.6877 1.5112 0.0822 1.0000 Uiso R . . . . .
H291 H 1.4036 0.8178 1.4642 0.0405 1.0000 Uiso R . . . . .
H292 H 1.3254 0.7830 1.5098 0.0401 1.0000 Uiso R . . . . .
H282 H 1.3882 0.6846 1.3627 0.0334 1.0000 Uiso R . . . . .
H281 H 1.3100 0.6511 1.4064 0.0337 1.0000 Uiso R . . . . .
H272 H 1.2686 0.7741 1.3453 0.0270 1.0000 Uiso R . . . . .
H271 H 1.1893 0.7479 1.3963 0.0257 1.0000 Uiso R . . . . .
H261 H 1.2457 0.6324 1.2525 0.0260 1.0000 Uiso R . . . . .
H262 H 1.1664 0.6091 1.3049 0.0266 1.0000 Uiso R . . . . .
H252 H 1.1324 0.7177 1.2256 0.0230 1.0000 Uiso R . . . . .
H251 H 1.0522 0.7071 1.2863 0.0214 1.0000 Uiso R . . . . .
C31 C 0.92674(13) 0.71101(10) 1.16091(9) 0.0181 1.0000 Uani . . . . . .
C32 C 0.84491(14) 0.74191(11) 1.13257(10) 0.0194 1.0000 Uani . . . . . .
C33 C 0.76985(13) 0.68882(10) 1.07594(9) 0.0175 1.0000 Uani . . . . . .
S34 S 0.66595(4) 0.72746(3) 1.03977(3) 0.0234 1.0000 Uani . . . . . .
C35 C 0.68532(15) 0.84113(11) 1.09376(10) 0.0233 1.0000 Uani . . . . . .
C36 C 0.65018(16) 0.86827(12) 1.17578(11) 0.0283 1.0000 Uani . . . . . .
C37 C 0.68439(16) 0.96076(12) 1.22515(11) 0.0280 1.0000 Uani . . . . . .
C38 C 0.62531(16) 1.02559(13) 1.20707(11) 0.0297 1.0000 Uani . . . . . .
C39 C 0.65867(18) 1.11582(13) 1.26275(12) 0.0345 1.0000 Uani . . . . . .
C40 C 0.6026(2) 1.18355(15) 1.24818(15) 0.0476 1.0000 Uani . . . . . .
H403 H 0.6302 1.2392 1.2866 0.0698 1.0000 Uiso R . . . . .
H402 H 0.6141 1.1816 1.1963 0.0710 1.0000 Uiso R . . . . .
H401 H 0.5269 1.1750 1.2558 0.0712 1.0000 Uiso R . . . . .
H391 H 0.7344 1.1266 1.2603 0.0413 1.0000 Uiso R . . . . .
H392 H 0.6440 1.1216 1.3159 0.0423 1.0000 Uiso R . . . . .
H382 H 0.6386 1.0213 1.1552 0.0365 1.0000 Uiso R . . . . .
H381 H 0.5494 1.0132 1.2108 0.0353 1.0000 Uiso R . . . . .
H372 H 0.7612 0.9718 1.2195 0.0336 1.0000 Uiso R . . . . .
H371 H 0.6743 0.9694 1.2780 0.0339 1.0000 Uiso R . . . . .
H362 H 0.6776 0.8319 1.1999 0.0345 1.0000 Uiso R . . . . .
H361 H 0.5723 0.8590 1.1719 0.0339 1.0000 Uiso R . . . . .
H351 H 0.7604 0.8615 1.0937 0.0273 1.0000 Uiso R . . . . .
H352 H 0.6425 0.8671 1.0653 0.0282 1.0000 Uiso R . . . . .
H321 H 0.8390 0.8008 1.1528 0.0221 1.0000 Uiso R . . . . .
H311 H 0.9744 0.7500 1.2002 0.0214 1.0000 Uiso R . . . . .
H161 H 0.7492 0.4060 0.9518 0.0196 0.5000 Uiso . . . . . .
C41 C 0.99077(13) 0.28677(10) 1.01522(9) 0.0159 1.0000 Uani . . . . . .
C42 C 0.95772(13) 0.20517(10) 0.96008(9) 0.0157 1.0000 Uani . . . . . .
C43 C 1.00845(13) 0.13359(10) 0.95566(10) 0.0182 1.0000 Uani . . . . . .
S44 S 0.96922(4) 0.03442(3) 0.88426(3) 0.0236 1.0000 Uani . . . . . .
C45 C 1.06399(14) -0.03432(10) 0.89562(10) 0.0205 1.0000 Uani . . . . . .
C46 C 1.03575(14) -0.12039(11) 0.83018(10) 0.0218 1.0000 Uani . . . . . .
C47 C 1.10058(14) -0.18970(11) 0.83488(10) 0.0217 1.0000 Uani . . . . . .
C48 C 1.06963(16) -0.27466(11) 0.76942(11) 0.0263 1.0000 Uani . . . . . .
C49 C 1.13240(17) -0.34569(12) 0.77199(12) 0.0322 1.0000 Uani . . . . . .
C50 C 1.1008(2) -0.42970(14) 0.70576(14) 0.0476 1.0000 Uani . . . . . .
H503 H 1.1450 -0.4723 0.7088 0.0694 1.0000 Uiso R . . . . .
H502 H 1.1091 -0.4238 0.6579 0.0707 1.0000 Uiso R . . . . .
H501 H 1.0287 -0.4461 0.7089 0.0717 1.0000 Uiso R . . . . .
H491 H 1.2054 -0.3293 0.7736 0.0381 1.0000 Uiso R . . . . .
H492 H 1.1195 -0.3532 0.8197 0.0383 1.0000 Uiso R . . . . .
H482 H 1.0788 -0.2688 0.7215 0.0308 1.0000 Uiso R . . . . .
H481 H 0.9956 -0.2911 0.7706 0.0304 1.0000 Uiso R . . . . .
H472 H 1.1749 -0.1745 0.8329 0.0264 1.0000 Uiso R . . . . .
H471 H 1.0910 -0.1956 0.8835 0.0256 1.0000 Uiso R . . . . .
H461 H 1.0462 -0.1147 0.7818 0.0267 1.0000 Uiso R . . . . .
H462 H 0.9625 -0.1374 0.8316 0.0254 1.0000 Uiso R . . . . .
H451 H 1.1341 -0.0115 0.8902 0.0250 1.0000 Uiso R . . . . .
H452 H 1.0607 -0.0388 0.9468 0.0250 1.0000 Uiso R . . . . .
C51 C 1.09088(13) 0.14655(11) 1.01032(10) 0.0203 1.0000 Uani . . . . . .
C52 C 1.12377(14) 0.22640(11) 1.06414(10) 0.0214 1.0000 Uani . . . . . .
C53 C 1.07757(13) 0.29927(11) 1.06800(9) 0.0177 1.0000 Uani . . . . . .
S54 S 1.12825(3) 0.39976(3) 1.13474(2) 0.0203 1.0000 Uani . . . . . .
C55 C 1.24845(14) 0.37377(11) 1.17248(10) 0.0216 1.0000 Uani . . . . . .
C56 C 1.31051(14) 0.45188(11) 1.23175(10) 0.0225 1.0000 Uani . . . . . .
C57 C 1.41340(14) 0.42825(12) 1.25793(11) 0.0252 1.0000 Uani . . . . . .
C58 C 1.47690(16) 0.50262(13) 1.32125(12) 0.0333 1.0000 Uani . . . . . .
C59 C 1.58336(19) 0.48094(18) 1.34543(15) 0.0506 1.0000 Uani . . . . . .
C60 C 1.57631(19) 0.42135(16) 1.38702(14) 0.0437 1.0000 Uani . . . . . .
H601 H 1.6517 0.4126 1.4015 0.0658 1.0000 Uiso R . . . . .
H603 H 1.5362 0.4480 1.4332 0.0662 1.0000 Uiso R . . . . .
H602 H 1.5397 0.3661 1.3528 0.0660 1.0000 Uiso R . . . . .
H591 H 1.6217 0.5338 1.3804 0.0614 1.0000 Uiso R . . . . .
H592 H 1.6285 0.4533 1.3024 0.0610 1.0000 Uiso R . . . . .
H581 H 1.4905 0.5476 1.3016 0.0396 1.0000 Uiso R . . . . .
H582 H 1.4349 0.5239 1.3675 0.0391 1.0000 Uiso R . . . . .
H571 H 1.4554 0.4053 1.2141 0.0293 1.0000 Uiso R . . . . .
H572 H 1.3971 0.3828 1.2764 0.0311 1.0000 Uiso R . . . . .
H562 H 1.3254 0.4933 1.2086 0.0267 1.0000 Uiso R . . . . .
H561 H 1.2676 0.4768 1.2769 0.0264 1.0000 Uiso R . . . . .
H551 H 1.2923 0.3486 1.1299 0.0251 1.0000 Uiso R . . . . .
H552 H 1.2310 0.3342 1.1969 0.0258 1.0000 Uiso R . . . . .
H521 H 1.1803 0.2306 1.0972 0.0260 1.0000 Uiso R . . . . .
H511 H 1.1263 0.1000 1.0107 0.0241 1.0000 Uiso R . . . . .
H121 H 0.7957 0.3182 0.9271 0.0209 0.5000 Uiso . . . . . .
C61 C 0.68156(13) 0.08374(10) 0.74852(9) 0.0156 1.0000 Uani . . . . . .
C62 C 0.59844(13) 0.11685(10) 0.72055(9) 0.0160 1.0000 Uani . . . . . .
C63 C 0.53046(13) 0.06518(11) 0.65644(9) 0.0182 1.0000 Uani . . . . . .
S64 S 0.43249(3) 0.10869(3) 0.61967(2) 0.0214 1.0000 Uani . . . . . .
C65 C 0.35700(14) 0.01597(11) 0.54970(10) 0.0201 1.0000 Uani . . . . . .
C66 C 0.26210(14) 0.04553(11) 0.51867(10) 0.0218 1.0000 Uani . . . . . .
C67 C 0.19659(14) -0.02899(11) 0.45712(10) 0.0229 1.0000 Uani . . . . . .
C68 C 0.10190(14) -0.00342(11) 0.42223(10) 0.0220 1.0000 Uani . . . . . .
C69 C 0.03697(15) -0.07914(12) 0.36194(11) 0.0288 1.0000 Uani . . . . . .
C70 C -0.05622(16) -0.05445(13) 0.32489(12) 0.0315 1.0000 Uani . . . . . .
H702 H -0.1016 -0.1042 0.2923 0.0469 1.0000 Uiso R . . . . .
H703 H -0.0337 -0.0245 0.2944 0.0475 1.0000 Uiso R . . . . .
H701 H -0.0978 -0.0191 0.3640 0.0466 1.0000 Uiso R . . . . .
H691 H 0.0812 -0.1096 0.3214 0.0343 1.0000 Uiso R . . . . .
H692 H 0.0114 -0.1170 0.3870 0.0346 1.0000 Uiso R . . . . .
H682 H 0.1254 0.0357 0.3990 0.0260 1.0000 Uiso R . . . . .
H681 H 0.0569 0.0257 0.4628 0.0252 1.0000 Uiso R . . . . .
H671 H 0.2415 -0.0578 0.4170 0.0261 1.0000 Uiso R . . . . .
H672 H 0.1708 -0.0693 0.4800 0.0271 1.0000 Uiso R . . . . .
H662 H 0.2857 0.0870 0.4973 0.0251 1.0000 Uiso R . . . . .
H661 H 0.2194 0.0741 0.5617 0.0253 1.0000 Uiso R . . . . .
H651 H 0.3987 -0.0138 0.5079 0.0223 1.0000 Uiso R . . . . .
H652 H 0.3329 -0.0221 0.5750 0.0236 1.0000 Uiso R . . . . .
C71 C 0.54749(14) -0.01988(11) 0.62425(10) 0.0218 1.0000 Uani . . . . . .
C72 C 0.62809(14) -0.05293(11) 0.65227(10) 0.0219 1.0000 Uani . . . . . .
C73 C 0.69756(13) -0.00292(11) 0.71433(10) 0.0182 1.0000 Uani . . . . . .
S74 S 0.80177(4) -0.04404(3) 0.74777(3) 0.0232 1.0000 Uani . . . . . .
C75 C 0.79757(14) -0.15247(11) 0.67848(10) 0.0225 1.0000 Uani . . . . . .
C76 C 0.71474(15) -0.21447(11) 0.68948(11) 0.0256 1.0000 Uani . . . . . .
C77 C 0.70166(14) -0.30007(11) 0.62167(11) 0.0247 1.0000 Uani . . . . . .
C78 C 0.79178(15) -0.35513(11) 0.61569(10) 0.0244 1.0000 Uani . . . . . .
C79 C 0.76758(16) -0.44366(12) 0.55280(12) 0.0311 1.0000 Uani . . . . . .
C80 C 0.8535(2) -0.50155(15) 0.54643(15) 0.0477 1.0000 Uani . . . . . .
H802 H 0.8348 -0.5558 0.5041 0.0716 1.0000 Uiso R . . . . .
H801 H 0.9216 -0.4768 0.5382 0.0717 1.0000 Uiso R . . . . .
H803 H 0.8610 -0.5112 0.5950 0.0713 1.0000 Uiso R . . . . .
H792 H 0.7555 -0.4384 0.5029 0.0361 1.0000 Uiso R . . . . .
H791 H 0.7042 -0.4697 0.5640 0.0366 1.0000 Uiso R . . . . .
H781 H 0.8555 -0.3291 0.6049 0.0283 1.0000 Uiso R . . . . .
H782 H 0.8046 -0.3597 0.6650 0.0301 1.0000 Uiso R . . . . .
H772 H 0.6950 -0.2904 0.5737 0.0308 1.0000 Uiso R . . . . .
H771 H 0.6373 -0.3312 0.6259 0.0300 1.0000 Uiso R . . . . .
H762 H 0.7353 -0.2236 0.7363 0.0303 1.0000 Uiso R . . . . .
H761 H 0.6473 -0.1890 0.6972 0.0305 1.0000 Uiso R . . . . .
H751 H 0.8680 -0.1708 0.6836 0.0264 1.0000 Uiso R . . . . .
H752 H 0.7888 -0.1540 0.6256 0.0271 1.0000 Uiso R . . . . .
H721 H 0.6371 -0.1106 0.6277 0.0258 1.0000 Uiso R . . . . .
H711 H 0.5036 -0.0564 0.5825 0.0260 1.0000 Uiso R . . . . .
H81 H 0.7049 0.2760 0.8542 0.0189 0.5000 Uiso . . . . . .
C81 C 0.34386(13) 0.37083(10) 0.77111(9) 0.0165 1.0000 Uani . . . . . .
S82 S 0.30711(3) 0.26930(3) 0.70111(2) 0.0209 1.0000 Uani . . . . . .
C83 C 0.18214(13) 0.28107(11) 0.65950(10) 0.0201 1.0000 Uani . . . . . .
C84 C 0.19117(14) 0.32899(12) 0.60545(10) 0.0237 1.0000 Uani . . . . . .
C85 C 0.08486(14) 0.33885(11) 0.57231(11) 0.0244 1.0000 Uani . . . . . .
C86 C 0.02977(14) 0.25688(12) 0.51416(10) 0.0243 1.0000 Uani . . . . . .
C87 C -0.06456(15) 0.27049(13) 0.47009(12) 0.0303 1.0000 Uani . . . . . .
C88 C -0.11774(19) 0.18859(17) 0.41006(13) 0.0468 1.0000 Uani . . . . . .
H883 H -0.1766 0.2022 0.3837 0.0685 1.0000 Uiso R . . . . .
H882 H -0.0695 0.1589 0.3719 0.0694 1.0000 Uiso R . . . . .
H881 H -0.1448 0.1502 0.4336 0.0693 1.0000 Uiso R . . . . .
H872 H -0.0419 0.3098 0.4458 0.0363 1.0000 Uiso R . . . . .
H871 H -0.1141 0.2977 0.5077 0.0357 1.0000 Uiso R . . . . .
H862 H 0.0788 0.2277 0.4767 0.0301 1.0000 Uiso R . . . . .
H861 H 0.0065 0.2178 0.5396 0.0295 1.0000 Uiso R . . . . .
H852 H 0.0948 0.3780 0.5472 0.0294 1.0000 Uiso R . . . . .
H851 H 0.0400 0.3630 0.6147 0.0287 1.0000 Uiso R . . . . .
H842 H 0.2332 0.2992 0.5632 0.0279 1.0000 Uiso R . . . . .
H841 H 0.2271 0.3842 0.6332 0.0282 1.0000 Uiso R . . . . .
H832 H 0.1522 0.2235 0.6314 0.0238 1.0000 Uiso R . . . . .
H831 H 0.1362 0.3071 0.7000 0.0230 1.0000 Uiso R . . . . .
C89 C 0.27981(13) 0.43734(11) 0.78860(10) 0.0185 1.0000 Uani . . . . . .
C90 C 0.31119(13) 0.51761(11) 0.84282(9) 0.0186 1.0000 Uani . . . . . .
H901 H 0.2650 0.5598 0.8519 0.0227 1.0000 Uiso R . . . . .
H891 H 0.2137 0.4277 0.7637 0.0215 1.0000 Uiso R . . . . .
C91 C 0.35719(14) 0.70487(11) 0.94039(10) 0.0201 1.0000 Uani . . . . . .
C92 C 0.39719(14) 0.79400(11) 0.99690(10) 0.0212 1.0000 Uani . . . . . .
C93 C 0.33407(14) 0.86356(11) 0.99108(10) 0.0206 1.0000 Uani . . . . . .
C94 C 0.37632(14) 0.95086(11) 1.04892(10) 0.0219 1.0000 Uani . . . . . .
C95 C 0.31999(15) 1.02298(12) 1.04132(11) 0.0270 1.0000 Uani . . . . . .
C96 C 0.36774(18) 1.10940(12) 1.09604(12) 0.0338 1.0000 Uani . . . . . .
H961 H 0.3322 1.1537 1.0885 0.0499 1.0000 Uiso R . . . . .
H963 H 0.4412 1.1162 1.0882 0.0505 1.0000 Uiso R . . . . .
H962 H 0.3620 1.1154 1.1478 0.0512 1.0000 Uiso R . . . . .
H951 H 0.3248 1.0200 0.9891 0.0330 1.0000 Uiso R . . . . .
H952 H 0.2466 1.0163 1.0518 0.0327 1.0000 Uiso R . . . . .
H941 H 0.4498 0.9594 1.0413 0.0258 1.0000 Uiso R . . . . .
H942 H 0.3681 0.9527 1.1003 0.0266 1.0000 Uiso R . . . . .
H931 H 0.3371 0.8647 0.9400 0.0260 1.0000 Uiso R . . . . .
H932 H 0.2599 0.8522 0.9991 0.0240 1.0000 Uiso R . . . . .
H922 H 0.4685 0.8048 0.9866 0.0260 1.0000 Uiso R . . . . .
H921 H 0.3934 0.7950 1.0485 0.0263 1.0000 Uiso R . . . . .
H911 H 0.3559 0.7020 0.8871 0.0254 1.0000 Uiso R . . . . .
H912 H 0.2867 0.6896 0.9521 0.0237 1.0000 Uiso R . . . . .

loop_
_atom_site_aniso_label
_atom_site_aniso_U_11
_atom_site_aniso_U_22
_atom_site_aniso_U_33
_atom_site_aniso_U_23
_atom_site_aniso_U_13
_atom_site_aniso_U_12
S1 0.0216(2) 0.0159(2) 0.0201(2) 0.00381(17) -0.00237(16) 0.00452(16)
C2 0.0192(8) 0.0184(8) 0.0134(8) 0.0065(6) 0.0026(6) 0.0033(6)
C3 0.0173(8) 0.0173(8) 0.0135(7) 0.0074(6) 0.0019(6) 0.0016(6)
C4 0.0173(8) 0.0186(8) 0.0142(8) 0.0083(7) 0.0014(6) 0.0015(6)
C5 0.0154(8) 0.0171(8) 0.0139(8) 0.0080(6) 0.0015(6) 0.0020(6)
N6 0.0171(7) 0.0149(7) 0.0141(6) 0.0060(5) 0.0012(5) 0.0013(5)
C7 0.0191(8) 0.0162(8) 0.0133(8) 0.0063(6) 0.0037(6) 0.0008(6)
N8 0.0174(7) 0.0140(7) 0.0149(7) 0.0056(5) 0.0015(5) 0.0021(5)
C9 0.0173(8) 0.0147(8) 0.0137(7) 0.0055(6) 0.0029(6) 0.0021(6)
N10 0.0196(7) 0.0139(7) 0.0134(6) 0.0049(5) 0.0001(5) 0.0006(5)
C11 0.0176(8) 0.0155(8) 0.0141(8) 0.0066(6) 0.0012(6) 0.0024(6)
N12 0.0189(7) 0.0155(7) 0.0151(7) 0.0061(6) 0.0009(5) 0.0012(5)
C13 0.0168(8) 0.0145(8) 0.0150(8) 0.0065(6) 0.0032(6) 0.0026(6)
N14 0.0155(7) 0.0159(7) 0.0143(6) 0.0053(5) 0.0014(5) 0.0025(5)
C15 0.0157(8) 0.0136(8) 0.0128(7) 0.0041(6) 0.0023(6) 0.0012(6)
N16 0.0164(7) 0.0146(7) 0.0148(7) 0.0040(5) 0.0006(5) 0.0016(5)
C17 0.0176(8) 0.0150(8) 0.0132(7) 0.0043(6) 0.0032(6) 0.0006(6)
N18 0.0178(7) 0.0148(7) 0.0157(7) 0.0050(6) 0.0010(5) 0.0008(5)
C19 0.0167(8) 0.0164(8) 0.0158(8) 0.0077(7) 0.0019(6) 0.0025(6)
N20 0.0170(7) 0.0147(7) 0.0159(7) 0.0063(6) -0.0008(5) 0.0016(5)
C21 0.0169(8) 0.0168(8) 0.0138(8) 0.0052(6) 0.0022(6) 0.0009(6)
C22 0.0162(8) 0.0170(8) 0.0145(8) 0.0066(7) 0.0023(6) 0.0016(6)
C23 0.0162(8) 0.0164(8) 0.0146(8) 0.0056(6) 0.0011(6) -0.0001(6)
S24 0.0208(2) 0.0148(2) 0.0194(2) 0.00352(16) -0.00506(16) 0.00130(16)
C25 0.0187(8) 0.0173(8) 0.0185(8) 0.0044(7) -0.0009(7) -0.0018(6)
C26 0.0230(9) 0.0204(9) 0.0217(9) 0.0060(7) -0.0034(7) -0.0003(7)
C27 0.0230(9) 0.0230(9) 0.0200(9) 0.0064(7) -0.0029(7) -0.0023(7)
C28 0.0271(10) 0.0272(10) 0.0263(10) 0.0088(8) -0.0068(8) -0.0005(8)
C29 0.0356(11) 0.0290(10) 0.0296(10) 0.0083(9) -0.0122(9) -0.0055(8)
C30 0.0628(17) 0.0385(13) 0.0578(16) 0.0163(12) -0.0400(13) -0.0084(12)
C31 0.0205(8) 0.0151(8) 0.0147(8) 0.0018(6) -0.0003(6) -0.0009(6)
C32 0.0238(9) 0.0131(8) 0.0192(8) 0.0035(7) 0.0019(7) 0.0024(7)
C33 0.0198(8) 0.0153(8) 0.0161(8) 0.0044(7) 0.0011(6) 0.0033(6)
S34 0.0246(2) 0.0149(2) 0.0274(2) 0.00488(18) -0.00643(18) 0.00309(17)
C35 0.0281(9) 0.0170(8) 0.0247(9) 0.0076(7) 0.0019(7) 0.0038(7)
C36 0.0323(10) 0.0285(10) 0.0295(10) 0.0154(8) 0.0097(8) 0.0082(8)
C37 0.0340(10) 0.0302(10) 0.0191(9) 0.0078(8) 0.0042(8) 0.0068(8)
C38 0.0296(10) 0.0305(10) 0.0259(10) 0.0062(8) 0.0021(8) 0.0078(8)
C39 0.0404(12) 0.0270(10) 0.0295(10) 0.0035(9) 0.0010(9) 0.0022(9)
C40 0.0526(15) 0.0337(12) 0.0538(15) 0.0114(11) 0.0105(12) 0.0131(11)
C41 0.0187(8) 0.0151(8) 0.0143(8) 0.0058(6) 0.0024(6) 0.0015(6)
C42 0.0167(8) 0.0159(8) 0.0144(8) 0.0057(6) 0.0018(6) 0.0015(6)
C43 0.0204(8) 0.0159(8) 0.0180(8) 0.0061(7) 0.0013(7) 0.0026(6)
S44 0.0284(2) 0.0142(2) 0.0237(2) 0.00234(17) -0.00887(18) 0.00559(17)
C45 0.0230(9) 0.0160(8) 0.0219(9) 0.0063(7) -0.0020(7) 0.0042(7)
C46 0.0266(9) 0.0184(9) 0.0198(8) 0.0065(7) -0.0028(7) 0.0041(7)
C47 0.0261(9) 0.0173(9) 0.0196(8) 0.0045(7) -0.0012(7) 0.0046(7)
C48 0.0344(10) 0.0192(9) 0.0237(9) 0.0056(8) -0.0029(8) 0.0093(8)
C49 0.0408(11) 0.0217(10) 0.0302(10) 0.0043(8) -0.0034(9) 0.0138(8)
C50 0.0687(17) 0.0253(11) 0.0412(13) 0.0028(10) -0.0085(12) 0.0185(11)
C51 0.0221(9) 0.0179(8) 0.0226(9) 0.0090(7) -0.0012(7) 0.0060(7)
C52 0.0202(8) 0.0212(9) 0.0217(9) 0.0077(7) -0.0054(7) 0.0018(7)
C53 0.0201(8) 0.0175(8) 0.0144(8) 0.0050(7) -0.0004(6) 0.0018(6)
S54 0.0231(2) 0.0153(2) 0.0195(2) 0.00370(16) -0.00545(16) 0.00191(16)
C55 0.0254(9) 0.0203(9) 0.0179(8) 0.0060(7) -0.0024(7) 0.0030(7)
C56 0.0256(9) 0.0211(9) 0.0192(8) 0.0068(7) -0.0012(7) -0.0006(7)
C57 0.0254(9) 0.0285(10) 0.0230(9) 0.0125(8) -0.0013(7) -0.0020(8)
C58 0.0346(11) 0.0354(11) 0.0313(11) 0.0183(9) -0.0115(9) -0.0135(9)
C59 0.0374(13) 0.0676(17) 0.0466(14) 0.0279(13) -0.0159(11) -0.0211(12)
C60 0.0379(12) 0.0465(13) 0.0430(13) 0.0154(11) -0.0109(10) -0.0032(10)
C61 0.0178(8) 0.0167(8) 0.0124(7) 0.0058(6) 0.0016(6) 0.0010(6)
C62 0.0182(8) 0.0162(8) 0.0139(8) 0.0058(6) 0.0021(6) 0.0024(6)
C63 0.0206(8) 0.0184(8) 0.0142(8) 0.0052(7) -0.0002(6) 0.0007(7)
S64 0.0247(2) 0.0168(2) 0.0190(2) 0.00332(17) -0.00685(17) 0.00196(17)
C65 0.0246(9) 0.0170(8) 0.0148(8) 0.0026(7) -0.0047(7) 0.0005(7)
C66 0.0232(9) 0.0217(9) 0.0178(8) 0.0048(7) -0.0028(7) 0.0012(7)
C67 0.0260(9) 0.0204(9) 0.0201(9) 0.0064(7) -0.0054(7) -0.0012(7)
C68 0.0232(9) 0.0219(9) 0.0193(8) 0.0069(7) -0.0014(7) -0.0003(7)
C69 0.0284(10) 0.0271(10) 0.0279(10) 0.0086(8) -0.0074(8) -0.0016(8)
C70 0.0271(10) 0.0349(11) 0.0291(10) 0.0100(9) -0.0077(8) -0.0021(8)
C71 0.0256(9) 0.0184(8) 0.0165(8) 0.0018(7) -0.0039(7) -0.0001(7)
C72 0.0289(9) 0.0147(8) 0.0181(8) 0.0021(7) -0.0027(7) 0.0023(7)
C73 0.0205(8) 0.0167(8) 0.0171(8) 0.0062(7) 0.0003(6) 0.0020(6)
S74 0.0277(2) 0.0157(2) 0.0213(2) 0.00175(17) -0.00600(17) 0.00512(17)
C75 0.0252(9) 0.0191(9) 0.0205(9) 0.0043(7) 0.0015(7) 0.0039(7)
C76 0.0320(10) 0.0223(9) 0.0240(9) 0.0093(8) 0.0068(8) 0.0064(8)
C77 0.0258(9) 0.0230(9) 0.0252(9) 0.0095(8) 0.0010(7) -0.0002(7)
C78 0.0293(9) 0.0208(9) 0.0221(9) 0.0070(7) 0.0030(7) 0.0009(7)
C79 0.0366(11) 0.0225(10) 0.0310(10) 0.0066(8) 0.0064(8) 0.0010(8)
C80 0.0605(16) 0.0288(11) 0.0512(14) 0.0101(10) 0.0110(12) 0.0142(11)
C81 0.0177(8) 0.0180(8) 0.0152(8) 0.0079(7) 0.0004(6) 0.0013(6)
S82 0.0199(2) 0.0170(2) 0.0225(2) 0.00466(17) -0.00555(16) 0.00150(16)
C83 0.0175(8) 0.0207(9) 0.0209(8) 0.0076(7) -0.0042(7) -0.0004(7)
C84 0.0239(9) 0.0254(9) 0.0216(9) 0.0098(8) -0.0004(7) -0.0020(7)
C85 0.0278(10) 0.0239(9) 0.0238(9) 0.0122(8) -0.0010(7) 0.0014(7)
C86 0.0261(9) 0.0241(9) 0.0212(9) 0.0073(7) -0.0008(7) 0.0020(7)
C87 0.0267(10) 0.0384(11) 0.0291(10) 0.0183(9) -0.0049(8) -0.0025(8)
C88 0.0410(13) 0.0627(16) 0.0331(12) 0.0192(11) -0.0131(10) -0.0150(11)
C89 0.0154(8) 0.0241(9) 0.0187(8) 0.0117(7) -0.0009(6) 0.0011(6)
C90 0.0197(8) 0.0198(8) 0.0187(8) 0.0096(7) 0.0033(7) 0.0051(7)
C91 0.0210(8) 0.0175(8) 0.0217(9) 0.0065(7) 0.0021(7) 0.0060(7)
C92 0.0246(9) 0.0190(9) 0.0194(8) 0.0063(7) 0.0004(7) 0.0055(7)
C93 0.0226(9) 0.0194(9) 0.0203(8) 0.0075(7) 0.0021(7) 0.0059(7)
C94 0.0246(9) 0.0213(9) 0.0200(9) 0.0076(7) 0.0023(7) 0.0052(7)
C95 0.0305(10) 0.0227(9) 0.0300(10) 0.0115(8) 0.0027(8) 0.0081(8)
C96 0.0447(12) 0.0220(10) 0.0344(11) 0.0085(9) 0.0090(9) 0.0104(9)

loop_
_atom_type_symbol
_atom_type_scat_dispersion_real
_atom_type_scat_dispersion_imag
_atom_type_scat_Cromer_Mann_a1
_atom_type_scat_Cromer_Mann_b1
_atom_type_scat_Cromer_Mann_a2
_atom_type_scat_Cromer_Mann_b2
_atom_type_scat_Cromer_Mann_a3
_atom_type_scat_Cromer_Mann_b3
_atom_type_scat_Cromer_Mann_a4
_atom_type_scat_Cromer_Mann_b4
_atom_type_scat_Cromer_Mann_c
_atom_type_scat_source
C 0.0033 0.0016 2.3100 20.8439 1.0200 10.2075 1.5886 0.5687 0.8650 51.6512 0.2156 'International Tables Vol C 4.2.6.8 and 6.1.1.4'
H 0.0000 0.0000 0.4930 10.5109 0.3229 26.1257 0.1402 3.1424 0.0408 57.7998 0.0030 'International Tables Vol C 4.2.6.8 and 6.1.1.4'
N 0.0061 0.0033 12.2126 0.0057 3.1322 9.8933 2.0125 28.9975 1.1663 0.5826 -11.5290 'International Tables Vol C 4.2.6.8 and 6.1.1.4'
S 0.1246 0.1234 6.9053 1.4679 5.2034 22.2151 1.4379 0.2536 1.5863 56.1720 0.8669 'International Tables Vol C 4.2.6.8 and 6.1.1.4'

loop_
_geom_angle_atom_site_label_1
_geom_angle_site_symmetry_1
_geom_angle_atom_site_label_2
_geom_angle_site_symmetry_2
_geom_angle_atom_site_label_3
_geom_angle_site_symmetry_3
_geom_angle
_geom_angle_publ_flag
C2 . S1 . C91 . 104.41(8) yes
S1 . C2 . C3 . 119.97(13) yes
S1 . C2 . C90 . 123.39(13) yes
C3 . C2 . C90 . 116.64(15) yes
C2 . C3 . C4 . 121.70(15) yes
C2 . C3 . C19 . 131.81(15) yes
C4 . C3 . C19 . 106.48(14) yes
C3 . C4 . C5 . 106.32(14) yes
C3 . C4 . C81 . 120.92(15) yes
C5 . C4 . C81 . 132.76(15) yes
C4 . C5 . N6 . 123.36(14) yes
C4 . C5 . N20 . 109.13(14) yes
N6 . C5 . N20 . 127.50(15) yes
C5 . N6 . C7 . 123.22(14) yes
N6 . C7 . N8 . 127.77(15) yes
N6 . C7 . C62 . 123.40(15) yes
N8 . C7 . C62 . 108.67(14) yes
C7 . N8 . C9 . 110.04(14) yes
C7 . N8 . H81 . 124.0 no
C9 . N8 . H81 . 125.7 no
N8 . C9 . N10 . 127.53(15) yes
N8 . C9 . C61 . 108.10(14) yes
N10 . C9 . C61 . 124.36(14) yes
C9 . N10 . C11 . 124.31(14) yes
N10 . C11 . N12 . 128.06(15) yes
N10 . C11 . C42 . 122.78(14) yes
N12 . C11 . C42 . 109.16(14) yes
C11 . N12 . C13 . 108.89(14) yes
C11 . N12 . H121 . 126.2 no
C13 . N12 . H121 . 124.4 no
N12 . C13 . N14 . 127.05(15) yes
N12 . C13 . C41 . 109.31(14) yes
N14 . C13 . C41 . 123.64(15) yes
C13 . N14 . C15 . 123.48(14) yes
N14 . C15 . N16 . 127.82(15) yes
N14 . C15 . C22 . 123.83(15) yes
N16 . C15 . C22 . 108.34(14) yes
C15 . N16 . C17 . 109.90(13) yes
C15 . N16 . H161 . 125.2 no
C17 . N16 . H161 . 124.6 no
N16 . C17 . N18 . 127.78(15) yes
N16 . C17 . C21 . 108.63(14) yes
N18 . C17 . C21 . 123.50(15) yes
C17 . N18 . C19 . 123.92(14) yes
C3 . C19 . N18 . 123.10(14) yes
C3 . C19 . N20 . 109.15(14) yes
N18 . C19 . N20 . 127.69(15) yes
C5 . N20 . C19 . 108.90(13) yes
C5 . N20 . H201 . 125.8 no
C19 . N20 . H201 . 124.8 no
C17 . C21 . C22 . 106.29(14) yes
C17 . C21 . C33 . 132.21(15) yes
C22 . C21 . C33 . 121.50(15) yes
C15 . C22 . C21 . 106.79(14) yes
C15 . C22 . C23 . 131.74(15) yes
C21 . C22 . C23 . 121.44(15) yes
C22 . C23 . S24 . 121.38(13) yes
C22 . C23 . C31 . 116.08(15) yes
S24 . C23 . C31 . 122.51(13) yes
C23 . S24 . C25 . 102.32(8) yes
S24 . C25 . C26 . 108.01(12) yes
S24 . C25 . H252 . 108.8 no
C26 . C25 . H252 . 108.9 no
S24 . C25 . H251 . 110.4 no
C26 . C25 . H251 . 109.4 no
H252 . C25 . H251 . 111.3 no
C25 . C26 . C27 . 112.64(15) yes
C25 . C26 . H261 . 109.4 no
C27 . C26 . H261 . 108.6 no
C25 . C26 . H262 . 110.5 no
C27 . C26 . H262 . 107.8 no
H261 . C26 . H262 . 107.7 no
C26 . C27 . C28 . 111.65(15) yes
C26 . C27 . H272 . 110.2 no
C28 . C27 . H272 . 109.2 no
C26 . C27 . H271 . 108.5 no
C28 . C27 . H271 . 109.2 no
H272 . C27 . H271 . 108.0 no
C27 . C28 . C29 . 114.61(16) yes
C27 . C28 . H282 . 110.1 no
C29 . C28 . H282 . 108.4 no
C27 . C28 . H281 . 109.7 no
C29 . C28 . H281 . 108.0 no
H282 . C28 . H281 . 105.7 no
C28 . C29 . C30 . 112.20(18) yes
C28 . C29 . H291 . 108.8 no
C30 . C29 . H291 . 107.6 no
C28 . C29 . H292 . 109.6 no
C30 . C29 . H292 . 110.7 no
H291 . C29 . H292 . 107.9 no
C29 . C30 . H303 . 109.6 no
C29 . C30 . H302 . 110.1 no
H303 . C30 . H302 . 109.1 no
C29 . C30 . H301 . 109.3 no
H303 . C30 . H301 . 109.0 no
H302 . C30 . H301 . 109.7 no
C23 . C31 . C32 . 122.41(15) yes
C23 . C31 . H311 . 119.1 no
C32 . C31 . H311 . 118.5 no
C31 . C32 . C33 . 122.30(15) yes
C31 . C32 . H321 . 118.8 no
C33 . C32 . H321 . 118.9 no
C21 . C33 . C32 . 116.16(15) yes
C21 . C33 . S34 . 121.24(13) yes
C32 . C33 . S34 . 122.58(13) yes
C33 . S34 . C35 . 103.50(8) yes
S34 . C35 . C36 . 113.35(13) yes
S34 . C35 . H351 . 109.6 no
C36 . C35 . H351 . 111.1 no
S34 . C35 . H352 . 106.3 no
C36 . C35 . H352 . 108.6 no
H351 . C35 . H352 . 107.6 no
C35 . C36 . C37 . 113.00(15) yes
C35 . C36 . H362 . 109.3 no
C37 . C36 . H362 . 109.8 no
C35 . C36 . H361 . 107.2 no
C37 . C36 . H361 . 109.4 no
H362 . C36 . H361 . 108.0 no
C36 . C37 . C38 . 115.78(16) yes
C36 . C37 . H372 . 108.3 no
C38 . C37 . H372 . 108.6 no
C36 . C37 . H371 . 107.9 no
C38 . C37 . H371 . 107.2 no
H372 . C37 . H371 . 108.9 no
C37 . C38 . C39 . 112.33(17) yes
C37 . C38 . H382 . 109.0 no
C39 . C38 . H382 . 108.6 no
C37 . C38 . H381 . 108.4 no
C39 . C38 . H381 . 108.5 no
H382 . C38 . H381 . 110.2 no
C38 . C39 . C40 . 115.07(19) yes
C38 . C39 . H391 . 107.9 no
C40 . C39 . H391 . 109.4 no
C38 . C39 . H392 . 109.5 no
C40 . C39 . H392 . 105.9 no
H391 . C39 . H392 . 109.0 no
C39 . C40 . H403 . 108.7 no
C39 . C40 . H402 . 110.2 no
H403 . C40 . H402 . 109.6 no
C39 . C40 . H401 . 108.5 no
H403 . C40 . H401 . 107.8 no
H402 . C40 . H401 . 112.0 no
C13 . C41 . C42 . 105.86(14) yes
C13 . C41 . C53 . 133.50(15) yes
C42 . C41 . C53 . 120.62(15) yes
C11 . C42 . C41 . 106.76(14) yes
C11 . C42 . C43 . 131.28(15) yes
C41 . C42 . C43 . 121.95(15) yes
C42 . C43 . S44 . 120.81(13) yes
C42 . C43 . C51 . 116.58(15) yes
S44 . C43 . C51 . 122.60(13) yes
C43 . S44 . C45 . 104.83(8) yes
S44 . C45 . C46 . 105.88(12) yes
S44 . C45 . H451 . 108.7 no
C46 . C45 . H451 . 109.9 no
S44 . C45 . H452 . 110.9 no
C46 . C45 . H452 . 111.2 no
H451 . C45 . H452 . 110.1 no
C45 . C46 . C47 . 113.57(14) yes
C45 . C46 . H461 . 108.9 no
C47 . C46 . H461 . 108.5 no
C45 . C46 . H462 . 108.5 no
C47 . C46 . H462 . 108.5 no
H461 . C46 . H462 . 108.8 no
C46 . C47 . C48 . 112.17(14) yes
C46 . C47 . H472 . 110.4 no
C48 . C47 . H472 . 108.2 no
C46 . C47 . H471 . 109.1 no
C48 . C47 . H471 . 109.1 no
H472 . C47 . H471 . 107.9 no
C47 . C48 . C49 . 113.88(15) yes
C47 . C48 . H482 . 109.0 no
C49 . C48 . H482 . 108.5 no
C47 . C48 . H481 . 109.4 no
C49 . C48 . H481 . 108.5 no
H482 . C48 . H481 . 107.4 no
C48 . C49 . C50 . 112.95(17) yes
C48 . C49 . H491 . 109.4 no
C50 . C49 . H491 . 111.3 no
C48 . C49 . H492 . 107.8 no
C50 . C49 . H492 . 107.8 no
H491 . C49 . H492 . 107.3 no
C49 . C50 . H503 . 109.8 no
C49 . C50 . H502 . 110.0 no
H503 . C50 . H502 . 108.8 no
C49 . C50 . H501 . 108.6 no
H503 . C50 . H501 . 110.6 no
H502 . C50 . H501 . 109.2 no
C43 . C51 . C52 . 121.57(16) yes
C43 . C51 . H511 . 119.8 no
C52 . C51 . H511 . 118.6 no
C51 . C52 . C53 . 123.12(16) yes
C51 . C52 . H521 . 116.9 no
C53 . C52 . H521 . 119.9 no
C41 . C53 . C52 . 116.04(15) yes
C41 . C53 . S54 . 123.33(13) yes
C52 . C53 . S54 . 120.62(13) yes
C53 . S54 . C55 . 101.08(8) yes
S54 . C55 . C56 . 112.05(12) yes
S54 . C55 . H551 . 108.5 no
C56 . C55 . H551 . 108.3 no
S54 . C55 . H552 . 109.5 no
C56 . C55 . H552 . 108.3 no
H551 . C55 . H552 . 110.2 no
C55 . C56 . C57 . 110.33(15) yes
C55 . C56 . H562 . 109.0 no
C57 . C56 . H562 . 109.5 no
C55 . C56 . H561 . 109.1 no
C57 . C56 . H561 . 109.7 no
H562 . C56 . H561 . 109.3 no
C56 . C57 . C58 . 113.28(16) yes
C56 . C57 . H571 . 109.3 no
C58 . C57 . H571 . 109.5 no
C56 . C57 . H572 . 108.2 no
C58 . C57 . H572 . 109.5 no
H571 . C57 . H572 . 106.8 no
C57 . C58 . C59 . 113.91(19) yes
C57 . C58 . H581 . 107.7 no
C59 . C58 . H581 . 107.7 no
C57 . C58 . H582 . 109.3 no
C59 . C58 . H582 . 108.8 no
H581 . C58 . H582 . 109.3 no
C58 . C59 . C60 . 114.58(19) yes
C58 . C59 . H591 . 107.6 no
C60 . C59 . H591 . 107.3 no
C58 . C59 . H592 . 115.3 no
C60 . C59 . H592 . 103.6 no
H591 . C59 . H592 . 108.1 no
C59 . C60 . H601 . 107.8 no
C59 . C60 . H603 . 107.2 no
H601 . C60 . H603 . 112.1 no
C59 . C60 . H602 . 109.9 no
H601 . C60 . H602 . 109.3 no
H603 . C60 . H602 . 110.4 no
C9 . C61 . C62 . 106.34(14) yes
C9 . C61 . C73 . 132.88(15) yes
C62 . C61 . C73 . 120.78(15) yes
C7 . C62 . C61 . 106.80(14) yes
C7 . C62 . C63 . 131.64(15) yes
C61 . C62 . C63 . 121.55(15) yes
C62 . C63 . S64 . 120.74(13) yes
C62 . C63 . C71 . 116.46(15) yes
S64 . C63 . C71 . 122.79(13) yes
C63 . S64 . C65 . 103.10(8) yes
S64 . C65 . C66 . 108.05(11) yes
S64 . C65 . H651 . 110.9 no
C66 . C65 . H651 . 109.7 no
S64 . C65 . H652 . 109.4 no
C66 . C65 . H652 . 109.5 no
H651 . C65 . H652 . 109.2 no
C65 . C66 . C67 . 111.11(14) yes
C65 . C66 . H662 . 109.7 no
C67 . C66 . H662 . 109.9 no
C65 . C66 . H661 . 108.6 no
C67 . C66 . H661 . 110.1 no
H662 . C66 . H661 . 107.3 no
C66 . C67 . C68 . 113.74(15) yes
C66 . C67 . H671 . 108.3 no
C68 . C67 . H671 . 109.6 no
C66 . C67 . H672 . 109.1 no
C68 . C67 . H672 . 108.1 no
H671 . C67 . H672 . 107.8 no
C67 . C68 . C69 . 112.62(15) yes
C67 . C68 . H682 . 109.5 no
C69 . C68 . H682 . 109.2 no
C67 . C68 . H681 . 109.4 no
C69 . C68 . H681 . 108.5 no
H682 . C68 . H681 . 107.6 no
C68 . C69 . C70 . 113.28(16) yes
C68 . C69 . H691 . 109.4 no
C70 . C69 . H691 . 108.0 no
C68 . C69 . H692 . 108.1 no
C70 . C69 . H692 . 109.3 no
H691 . C69 . H692 . 108.6 no
C69 . C70 . H702 . 111.2 no
C69 . C70 . H703 . 111.1 no
H702 . C70 . H703 . 108.2 no
C69 . C70 . H701 . 110.2 no
H702 . C70 . H701 . 107.6 no
H703 . C70 . H701 . 108.4 no
C63 . C71 . C72 . 122.16(16) yes
C63 . C71 . H711 . 119.2 no
C72 . C71 . H711 . 118.6 no
C71 . C72 . C73 . 122.44(16) yes
C71 . C72 . H721 . 118.7 no
C73 . C72 . H721 . 118.8 no
C61 . C73 . C72 . 116.58(15) yes
C61 . C73 . S74 . 120.99(13) yes
C72 . C73 . S74 . 122.41(13) yes
C73 . S74 . C75 . 103.59(8) yes
S74 . C75 . C76 . 115.46(12) yes
S74 . C75 . H751 . 105.5 no
C76 . C75 . H751 . 109.3 no
S74 . C75 . H752 . 110.1 no
C76 . C75 . H752 . 109.6 no
H751 . C75 . H752 . 106.4 no
C75 . C76 . C77 . 112.82(15) yes
C75 . C76 . H762 . 108.6 no
C77 . C76 . H762 . 108.7 no
C75 . C76 . H761 . 108.9 no
C77 . C76 . H761 . 109.9 no
H762 . C76 . H761 . 107.9 no
C76 . C77 . C78 . 114.79(16) yes
C76 . C77 . H772 . 108.9 no
C78 . C77 . H772 . 107.7 no
C76 . C77 . H771 . 108.7 no
C78 . C77 . H771 . 108.5 no
H772 . C77 . H771 . 108.1 no
C77 . C78 . C79 . 111.92(16) yes
C77 . C78 . H781 . 110.7 no
C79 . C78 . H781 . 108.7 no
C77 . C78 . H782 . 108.5 no
C79 . C78 . H782 . 109.6 no
H781 . C78 . H782 . 107.3 no
C78 . C79 . C80 . 113.81(18) yes
C78 . C79 . H792 . 109.0 no
C80 . C79 . H792 . 108.8 no
C78 . C79 . H791 . 108.5 no
C80 . C79 . H791 . 108.0 no
H792 . C79 . H791 . 108.6 no
C79 . C80 . H802 . 109.8 no
C79 . C80 . H801 . 112.0 no
H802 . C80 . H801 . 109.4 no
C79 . C80 . H803 . 108.8 no
H802 . C80 . H803 . 108.7 no
H801 . C80 . H803 . 108.1 no
C4 . C81 . S82 . 120.25(13) yes
C4 . C81 . C89 . 116.60(15) yes
S82 . C81 . C89 . 123.15(13) yes
C81 . S82 . C83 . 103.38(8) yes
S82 . C83 . C84 . 114.14(12) yes
S82 . C83 . H832 . 104.1 no
C84 . C83 . H832 . 110.3 no
S82 . C83 . H831 . 109.8 no
C84 . C83 . H831 . 111.1 no
H832 . C83 . H831 . 107.0 no
C83 . C84 . C85 . 112.87(14) yes
C83 . C84 . H842 . 109.5 no
C85 . C84 . H842 . 108.7 no
C83 . C84 . H841 . 109.0 no
C85 . C84 . H841 . 109.1 no
H842 . C84 . H841 . 107.5 no
C84 . C85 . C86 . 114.14(15) yes
C84 . C85 . H852 . 108.7 no
C86 . C85 . H852 . 107.9 no
C84 . C85 . H851 . 108.6 no
C86 . C85 . H851 . 109.4 no
H852 . C85 . H851 . 108.0 no
C85 . C86 . C87 . 113.17(16) yes
C85 . C86 . H862 . 109.5 no
C87 . C86 . H862 . 107.7 no
C85 . C86 . H861 . 110.9 no
C87 . C86 . H861 . 108.8 no
H862 . C86 . H861 . 106.6 no
C86 . C87 . C88 . 113.19(18) yes
C86 . C87 . H872 . 108.8 no
C88 . C87 . H872 . 110.3 no
C86 . C87 . H871 . 107.1 no
C88 . C87 . H871 . 109.5 no
H872 . C87 . H871 . 107.7 no
C87 . C88 . H883 . 108.6 no
C87 . C88 . H882 . 111.6 no
H883 . C88 . H882 . 108.8 no
C87 . C88 . H881 . 111.5 no
H883 . C88 . H881 . 108.4 no
H882 . C88 . H881 . 107.9 no
C81 . C89 . C90 . 122.30(15) yes
C81 . C89 . H891 . 119.2 no
C90 . C89 . H891 . 118.5 no
C2 . C90 . C89 . 121.79(15) yes
C2 . C90 . H901 . 119.7 no
C89 . C90 . H901 . 118.5 no
S1 . C91 . C92 . 105.23(12) yes
S1 . C91 . H911 . 109.8 no
C92 . C91 . H911 . 110.5 no
S1 . C91 . H912 . 111.7 no
C92 . C91 . H912 . 110.0 no
H911 . C91 . H912 . 109.6 no
C91 . C92 . C93 . 114.06(14) yes
C91 . C92 . H922 . 107.6 no
C93 . C92 . H922 . 108.8 no
C91 . C92 . H921 . 107.9 no
C93 . C92 . H921 . 107.9 no
H922 . C92 . H921 . 110.7 no
C92 . C93 . C94 . 112.03(14) yes
C92 . C93 . H931 . 109.8 no
C94 . C93 . H931 . 107.6 no
C92 . C93 . H932 . 110.1 no
C94 . C93 . H932 . 109.6 no
H931 . C93 . H932 . 107.6 no
C93 . C94 . C95 . 113.70(15) yes
C93 . C94 . H941 . 108.0 no
C95 . C94 . H941 . 108.9 no
C93 . C94 . H942 . 108.9 no
C95 . C94 . H942 . 107.4 no
H941 . C94 . H942 . 109.9 no
C94 . C95 . C96 . 112.70(16) yes
C94 . C95 . H951 . 108.0 no
C96 . C95 . H951 . 108.4 no
C94 . C95 . H952 . 109.2 no
C96 . C95 . H952 . 108.6 no
H951 . C95 . H952 . 109.8 no
C95 . C96 . H961 . 110.7 no
C95 . C96 . H963 . 109.9 no
H961 . C96 . H963 . 109.9 no
C95 . C96 . H962 . 110.7 no
H961 . C96 . H962 . 107.8 no
H963 . C96 . H962 . 107.8 no

loop_
_geom_bond_atom_site_label_1
_geom_bond_site_symmetry_1
_geom_bond_atom_site_label_2
_geom_bond_site_symmetry_2
_geom_bond_distance
_geom_bond_publ_flag
S1 . C2 . 1.7417(17) yes
S1 . C91 . 1.8124(17) yes
C2 . C3 . 1.405(2) yes
C2 . C90 . 1.395(2) yes
C3 . C4 . 1.404(2) yes
C3 . C19 . 1.464(2) yes
C4 . C5 . 1.463(2) yes
C4 . C81 . 1.410(2) yes
C5 . N6 . 1.329(2) yes
C5 . N20 . 1.373(2) yes
N6 . C7 . 1.339(2) yes
C7 . N8 . 1.369(2) yes
C7 . C62 . 1.453(2) yes
N8 . C9 . 1.375(2) yes
N8 . H81 . 0.847 no
C9 . N10 . 1.330(2) yes
C9 . C61 . 1.467(2) yes
N10 . C11 . 1.343(2) yes
C11 . N12 . 1.373(2) yes
C11 . C42 . 1.458(2) yes
N12 . C13 . 1.371(2) yes
N12 . H121 . 0.860 no
C13 . N14 . 1.339(2) yes
C13 . C41 . 1.467(2) yes
N14 . C15 . 1.333(2) yes
C15 . N16 . 1.372(2) yes
C15 . C22 . 1.462(2) yes
N16 . C17 . 1.367(2) yes
N16 . H161 . 0.865 no
C17 . N18 . 1.329(2) yes
C17 . C21 . 1.465(2) yes
N18 . C19 . 1.337(2) yes
C19 . N20 . 1.368(2) yes
N20 . H201 . 0.867 no
C21 . C22 . 1.409(2) yes
C21 . C33 . 1.408(2) yes
C22 . C23 . 1.408(2) yes
C23 . S24 . 1.7479(17) yes
C23 . C31 . 1.398(2) yes
S24 . C25 . 1.8144(17) yes
C25 . C26 . 1.520(2) yes
C25 . H252 . 0.966 no
C25 . H251 . 0.987 no
C26 . C27 . 1.528(2) yes
C26 . H261 . 0.972 no
C26 . H262 . 0.975 no
C27 . C28 . 1.523(3) yes
C27 . H272 . 0.968 no
C27 . H271 . 0.978 no
C28 . C29 . 1.518(3) yes
C28 . H282 . 0.958 no
C28 . H281 . 0.961 no
C29 . C30 . 1.521(3) yes
C29 . H291 . 0.959 no
C29 . H292 . 0.976 no
C30 . H303 . 0.962 no
C30 . H302 . 0.976 no
C30 . H301 . 0.952 no
C31 . C32 . 1.384(2) yes
C31 . H311 . 0.949 no
C32 . C33 . 1.397(2) yes
C32 . H321 . 0.944 no
C33 . S34 . 1.7529(17) yes
S34 . C35 . 1.8155(18) yes
C35 . C36 . 1.527(3) yes
C35 . H351 . 0.999 no
C35 . H352 . 0.989 no
C36 . C37 . 1.523(3) yes
C36 . H362 . 0.976 no
C36 . H361 . 0.994 no
C37 . C38 . 1.519(3) yes
C37 . H372 . 1.004 no
C37 . H371 . 0.963 no
C38 . C39 . 1.521(3) yes
C38 . H382 . 0.971 no
C38 . H381 . 0.990 no
C39 . C40 . 1.511(3) yes
C39 . H391 . 0.979 no
C39 . H392 . 0.993 no
C40 . H403 . 0.983 no
C40 . H402 . 0.980 no
C40 . H401 . 0.992 no
C41 . C42 . 1.411(2) yes
C41 . C53 . 1.411(2) yes
C42 . C43 . 1.404(2) yes
C43 . S44 . 1.7435(17) yes
C43 . C51 . 1.391(2) yes
S44 . C45 . 1.8111(17) yes
C45 . C46 . 1.528(2) yes
C45 . H451 . 0.977 no
C45 . H452 . 0.996 no
C46 . C47 . 1.524(2) yes
C46 . H461 . 0.963 no
C46 . H462 . 0.966 no
C47 . C48 . 1.521(2) yes
C47 . H472 . 0.974 no
C47 . H471 . 0.968 no
C48 . C49 . 1.520(2) yes
C48 . H482 . 0.954 no
C48 . H481 . 0.972 no
C49 . C50 . 1.519(3) yes
C49 . H491 . 0.952 no
C49 . H492 . 0.972 no
C50 . H503 . 0.973 no
C50 . H502 . 0.951 no
C50 . H501 . 0.954 no
C51 . C52 . 1.382(2) yes
C51 . H511 . 0.948 no
C52 . C53 . 1.397(2) yes
C52 . H521 . 0.918 no
C53 . S54 . 1.7612(17) yes
S54 . C55 . 1.8247(18) yes
C55 . C56 . 1.522(2) yes
C55 . H551 . 0.973 no
C55 . H552 . 0.969 no
C56 . C57 . 1.524(2) yes
C56 . H562 . 0.975 no
C56 . H561 . 0.998 no
C57 . C58 . 1.528(3) yes
C57 . H571 . 0.969 no
C57 . H572 . 0.978 no
C58 . C59 . 1.536(3) yes
C58 . H581 . 0.979 no
C58 . H582 . 0.999 no
C59 . C60 . 1.503(3) yes
C59 . H591 . 0.977 no
C59 . H592 . 0.997 no
C60 . H601 . 1.029 no
C60 . H603 . 0.995 no
C60 . H602 . 0.992 no
C61 . C62 . 1.415(2) yes
C61 . C73 . 1.410(2) yes
C62 . C63 . 1.414(2) yes
C63 . S64 . 1.7519(17) yes
C63 . C71 . 1.386(2) yes
S64 . C65 . 1.8143(17) yes
C65 . C66 . 1.528(2) yes
C65 . H651 . 0.963 no
C65 . H652 . 0.982 no
C66 . C67 . 1.526(2) yes
C66 . H662 . 0.975 no
C66 . H661 . 0.980 no
C67 . C68 . 1.526(2) yes
C67 . H671 . 0.965 no
C67 . H672 . 0.987 no
C68 . C69 . 1.524(2) yes
C68 . H682 . 0.965 no
C68 . H681 . 0.973 no
C69 . C70 . 1.524(3) yes
C69 . H691 . 0.972 no
C69 . H692 . 0.980 no
C70 . H702 . 0.972 no
C70 . H703 . 0.943 no
C70 . H701 . 0.961 no
C71 . C72 . 1.391(3) yes
C71 . H711 . 0.933 no
C72 . C73 . 1.395(2) yes
C72 . H721 . 0.936 no
C73 . S74 . 1.7556(17) yes
S74 . C75 . 1.8151(18) yes
C75 . C76 . 1.521(3) yes
C75 . H751 . 0.988 no
C75 . H752 . 0.987 no
C76 . C77 . 1.528(2) yes
C76 . H762 . 0.980 no
C76 . H761 . 0.985 no
C77 . C78 . 1.522(3) yes
C77 . H772 . 0.979 no
C77 . H771 . 0.971 no
C78 . C79 . 1.530(2) yes
C78 . H781 . 0.966 no
C78 . H782 . 0.970 no
C79 . C80 . 1.511(3) yes
C79 . H792 . 0.985 no
C79 . H791 . 0.965 no
C80 . H802 . 0.973 no
C80 . H801 . 0.984 no
C80 . H803 . 0.990 no
C81 . S82 . 1.7552(17) yes
C81 . C89 . 1.395(2) yes
S82 . C83 . 1.8134(17) yes
C83 . C84 . 1.532(2) yes
C83 . H832 . 0.967 no
C83 . H831 . 0.967 no
C84 . C85 . 1.523(2) yes
C84 . H842 . 0.971 no
C84 . H841 . 0.962 no
C85 . C86 . 1.518(2) yes
C85 . H852 . 0.960 no
C85 . H851 . 0.975 no
C86 . C87 . 1.522(3) yes
C86 . H862 . 0.973 no
C86 . H861 . 0.995 no
C87 . C88 . 1.521(3) yes
C87 . H872 . 0.979 no
C87 . H871 . 0.971 no
C88 . H883 . 0.977 no
C88 . H882 . 0.976 no
C88 . H881 . 0.973 no
C89 . C90 . 1.385(2) yes
C89 . H891 . 0.925 no
C90 . H901 . 0.935 no
C91 . C92 . 1.530(2) yes
C91 . H911 . 0.983 no
C91 . H912 . 0.977 no
C92 . C93 . 1.521(2) yes
C92 . H922 . 0.959 no
C92 . H921 . 0.966 no
C93 . C94 . 1.523(2) yes
C93 . H931 . 0.971 no
C93 . H932 . 0.983 no
C94 . C95 . 1.523(2) yes
C94 . H941 . 0.965 no
C94 . H942 . 0.963 no
C95 . C96 . 1.515(3) yes
C95 . H951 . 0.968 no
C95 . H952 . 0.974 no
C96 . H961 . 0.963 no
C96 . H963 . 0.962 no
C96 . H962 . 0.946 no

loop_
_geom_hbond_atom_site_label_D
_geom_hbond_site_symmetry_D
_geom_hbond_atom_site_label_H
_geom_hbond_site_symmetry_H
_geom_hbond_atom_site_label_A
_geom_hbond_site_symmetry_A
_geom_hbond_angle_DHA
_geom_hbond_distance_DH
_geom_hbond_distance_HA
_geom_hbond_distance_DA
_geom_hbond_publ_flag
N12 . H121 . N16 . 121.03(10) 0.8596(14) 2.2524(14) 2.794(3) yes
N8 . H81 . N20 . 120.79(10) 0.8466(13) 2.2696(14) 2.799(3) yes
